data_4082929
loop_
_publ_author_name
'Pittracher, Michael'
'Frisch, Ulla'
'Kopacka, Holger'
'Wurst, Klaus'
'M\"uller, Thomas'
'Oehninger, Luciano'
'Ott, Ingo'
'Wuttke, Evelyn'
'Scheerer, Stefan'
'Winter, Rainer F.'
'Bildstein, Benno'

_publ_section_title
;
 \p-Complexes of Tropolone and Its N-Derivatives: Ambidentate
 [O,O]/[N,O]/[N,N]-Cycloheptatrienyl Pentamethylcyclopentadienyl Ruthenium
 Sandwich Complexes
;
_journal_issue 7
_journal_name_full Organometallics
_journal_page_first 1630
_journal_paper_doi 10.1021/om401200t
_journal_volume 33
_journal_year 2014
_chemical_formula_sum 'C23 H35 F6 N2 P Ru'
_chemical_formula_weight 585.57
_chemical_name_systematic
; 
 ? 
;
_space_group_IT_number 2
_symmetry_cell_setting triclinic
_symmetry_space_group_name_Hall '-P 1'
_symmetry_space_group_name_H-M 'P -1'
_atom_sites_solution_hydrogens geom
_atom_sites_solution_primary direct
_atom_sites_solution_secondary difmap
_audit_creation_method SHELXL-97
_cell_angle_alpha 89.394(2)
_cell_angle_beta 76.558(2)
_cell_angle_gamma 85.194(2)
_cell_formula_units_Z 2
_cell_length_a 8.6584(3)
_cell_length_b 8.6730(3)
_cell_length_c 17.9641(5)
_cell_measurement_reflns_used 7925
_cell_measurement_temperature 233(2)
_cell_measurement_theta_max 25.0
_cell_measurement_theta_min 0.1
_cell_volume 1307.38(7)
_computing_data_collection COLLECT
_computing_data_reduction 'DENZO and SCALEPACK'
_computing_structure_refinement 'SHELXL-97 (Sheldrick, 1997)'
_computing_structure_solution 'SHELXS-97 (Sheldrick, 1990)'
_diffrn_ambient_temperature 233(2)
_diffrn_measured_fraction_theta_full 0.990
_diffrn_measured_fraction_theta_max 0.990
_diffrn_measurement_device_type 'Nonius KappaCCD'
_diffrn_measurement_method 'phi- and omega-scans'
_diffrn_radiation_monochromator graphite
_diffrn_radiation_source 'fine-focus sealed tube'
_diffrn_radiation_type MoK\a
_diffrn_radiation_wavelength 0.71073
_diffrn_reflns_av_R_equivalents 0.0272
_diffrn_reflns_av_sigmaI/netI 0.0432
_diffrn_reflns_limit_h_max 9
_diffrn_reflns_limit_h_min -10
_diffrn_reflns_limit_k_max 10
_diffrn_reflns_limit_k_min -10
_diffrn_reflns_limit_l_max 21
_diffrn_reflns_limit_l_min -21
_diffrn_reflns_number 8059
_diffrn_reflns_theta_full 25.00
_diffrn_reflns_theta_max 25.00
_diffrn_reflns_theta_min 1.17
_diffrn_standards_number 0
_exptl_absorpt_coefficient_mu 0.717
_exptl_absorpt_correction_type none
_exptl_crystal_colour brown-yellow
_exptl_crystal_density_diffrn 1.487
_exptl_crystal_density_method 'not measured'
_exptl_crystal_description prism
_exptl_crystal_F_000 600
_exptl_crystal_size_max 0.21
_exptl_crystal_size_mid 0.06
_exptl_crystal_size_min 0.03
_refine_diff_density_max 0.487
_refine_diff_density_min -0.700
_refine_diff_density_rms 0.072
_refine_ls_extinction_method none
_refine_ls_goodness_of_fit_ref 1.075
_refine_ls_hydrogen_treatment 'constr., refined at N2, N2a, C8-12, C8a-12a'
_refine_ls_matrix_type full
_refine_ls_number_parameters 343
_refine_ls_number_reflns 4566
_refine_ls_number_restraints 12
_refine_ls_restrained_S_all 1.074
_refine_ls_R_factor_all 0.0457
_refine_ls_R_factor_gt 0.0381
_refine_ls_shift/su_max 0.000
_refine_ls_shift/su_mean 0.000
_refine_ls_structure_factor_coef Fsqd
_refine_ls_weighting_details 'calc w=1/[\s^2^(Fo^2^)+(0.0471P)^2^+0.8209P] where P=(Fo^2^+2Fc^2^)/3'
_refine_ls_weighting_scheme calc
_refine_ls_wR_factor_gt 0.0928
_refine_ls_wR_factor_ref 0.0970
_reflns_number_gt 3987
_reflns_number_total 4566
_reflns_threshold_expression >2sigma(I)
_cod_data_source_file om401200t_si_002.cif
_cod_data_source_block 6
_cod_depositor_comments 'Adding full bibliography for 4082929.cif.'
_cod_original_sg_symbol_H-M P-1
_cod_database_code 4082929

loop_
_symmetry_equiv_pos_as_xyz
'x, y, z'
'-x, -y, -z'

loop_
_atom_site_label
_atom_site_type_symbol
_atom_site_fract_x
_atom_site_fract_y
_atom_site_fract_z
_atom_site_U_iso_or_equiv
_atom_site_adp_type
_atom_site_occupancy
_atom_site_symmetry_multiplicity
_atom_site_calc_flag
_atom_site_refinement_flags
_atom_site_disorder_assembly
_atom_site_disorder_group
Ru1 Ru 0.03065(3) 0.62665(3) 0.191116(13) 0.03465(11) Uani 1 1 d . . .
C1 C -0.0018(4) 0.4366(4) 0.11908(18) 0.0359(7) Uani 1 1 d . A .
C2 C -0.1237(4) 0.5577(4) 0.11861(18) 0.0375(7) Uani 1 1 d . A .
C3 C -0.0486(4) 0.6936(4) 0.08760(17) 0.0372(7) Uani 1 1 d . A .
C4 C 0.1204(4) 0.6556(4) 0.06884(17) 0.0386(7) Uani 1 1 d . A .
C5 C 0.1495(4) 0.4962(4) 0.08786(18) 0.0382(7) Uani 1 1 d . A .
C13 C -0.4569(5) 0.6917(5) 0.3842(2) 0.0653(12) Uani 1 1 d . . .
H13 H -0.464(5) 0.735(5) 0.335(3) 0.082(14) Uiso 1 1 d . . .
C14 C -0.4650(6) 0.8197(6) 0.4399(3) 0.0883(15) Uani 1 1 d . . .
H14A H -0.3763 0.8824 0.4219 0.132 Uiso 1 1 calc . . .
H14B H -0.4596 0.7768 0.4893 0.132 Uiso 1 1 calc . . .
H14C H -0.5645 0.8834 0.4446 0.132 Uiso 1 1 calc . . .
C15 C -0.5916(6) 0.5908(7) 0.4067(3) 0.0855(15) Uani 1 1 d . . .
H15A H -0.5799 0.5093 0.3688 0.128 Uiso 1 1 calc . . .
H15B H -0.6917 0.6524 0.4099 0.128 Uiso 1 1 calc . . .
H15C H -0.5905 0.5452 0.4562 0.128 Uiso 1 1 calc . . .
C01 C -0.0280(5) 0.2740(4) 0.1445(2) 0.0532(9) Uani 1 1 d . . .
H01A H -0.1170 0.2747 0.1888 0.080 Uiso 1 1 calc R A .
H01B H 0.0672 0.2265 0.1579 0.080 Uiso 1 1 calc R . .
H01C H -0.0511 0.2153 0.1033 0.080 Uiso 1 1 calc R . .
C02 C -0.2993(4) 0.5446(5) 0.1455(2) 0.0553(9) Uani 1 1 d . . .
H02A H -0.3387 0.4990 0.1052 0.083 Uiso 1 1 calc R A .
H02B H -0.3534 0.6466 0.1583 0.083 Uiso 1 1 calc R . .
H02C H -0.3195 0.4795 0.1904 0.083 Uiso 1 1 calc R . .
C03 C -0.1337(5) 0.8458(4) 0.0743(2) 0.0564(10) Uani 1 1 d . . .
H03A H -0.0649 0.9282 0.0751 0.085 Uiso 1 1 calc R A .
H03B H -0.2302 0.8642 0.1143 0.085 Uiso 1 1 calc R . .
H03C H -0.1610 0.8435 0.0250 0.085 Uiso 1 1 calc R . .
C04 C 0.2446(4) 0.7614(4) 0.0329(2) 0.0568(10) Uani 1 1 d . . .
H04A H 0.2633 0.7543 -0.0224 0.085 Uiso 1 1 calc R A .
H04B H 0.3429 0.7314 0.0484 0.085 Uiso 1 1 calc R . .
H04C H 0.2080 0.8670 0.0494 0.085 Uiso 1 1 calc R . .
C05 C 0.3086(4) 0.4060(5) 0.0741(2) 0.0555(10) Uani 1 1 d . . .
H05A H 0.3285 0.3504 0.0258 0.083 Uiso 1 1 calc R A .
H05B H 0.3096 0.3330 0.1153 0.083 Uiso 1 1 calc R . .
H05C H 0.3908 0.4763 0.0723 0.083 Uiso 1 1 calc R . .
C6 C -0.1874(13) 0.6239(11) 0.3402(6) 0.041(3) Uiso 0.50 1 d P A 1
C7 C -0.0468(15) 0.5129(15) 0.3390(7) 0.043(4) Uiso 0.50 1 d P A 1
N1 N -0.3129(8) 0.5801(9) 0.3709(4) 0.0372(19) Uiso 0.50 1 d P A 1
N2 N -0.0964(8) 0.3791(7) 0.3769(4) 0.0403(15) Uiso 0.50 1 d PD A 1
H2N H -0.199(5) 0.398(15) 0.399(7) 0.15(5) Uiso 0.50 1 d PD B 1
C8 C 0.1100(10) 0.5237(11) 0.2909(5) 0.039(3) Uiso 0.50 1 d PD A 1
H8 H 0.176(8) 0.433(6) 0.284(5) 0.04(2) Uiso 0.50 1 d PD C 1
C9 C 0.1925(10) 0.6557(15) 0.2624(4) 0.046(2) Uiso 0.50 1 d PD A 1
H9 H 0.298(4) 0.625(10) 0.238(4) 0.05(2) Uiso 0.50 1 d PD D 1
C10 C 0.1237(15) 0.8042(10) 0.2522(4) 0.0420(17) Uiso 0.50 1 d PD A 1
H10 H 0.196(8) 0.874(8) 0.230(4) 0.05(2) Uiso 0.50 1 d PD E 1
C11 C -0.0379(12) 0.8441(10) 0.2598(4) 0.044(2) Uiso 0.50 1 d PD A 1
H11 H -0.075(9) 0.934(6) 0.238(4) 0.05(2) Uiso 0.50 1 d PD F 1
C12 C -0.1652(13) 0.7501(10) 0.2850(5) 0.039(2) Uiso 0.50 1 d PD A 1
H12 H -0.260(6) 0.794(8) 0.275(5) 0.04(2) Uiso 0.50 1 d PD G 1
C16 C 0.0064(8) 0.2399(9) 0.3870(4) 0.0396(17) Uiso 0.50 1 d P A 1
H16 H 0.0782 0.2091 0.3371 0.048 Uiso 0.50 1 calc P H 1
C17 C 0.1059(11) 0.2724(10) 0.4439(6) 0.060(2) Uiso 0.50 1 d P A 1
H17A H 0.1738 0.3544 0.4245 0.089 Uiso 0.50 1 calc P I 1
H17B H 0.1715 0.1795 0.4508 0.089 Uiso 0.50 1 calc P J 1
H17C H 0.0359 0.3042 0.4927 0.089 Uiso 0.50 1 calc P K 1
C18 C -0.0990(10) 0.1123(9) 0.4151(5) 0.0459(17) Uiso 0.50 1 d P A 1
H18A H -0.1614 0.0935 0.3783 0.069 Uiso 0.50 1 calc P L 1
H18B H -0.1699 0.1423 0.4639 0.069 Uiso 0.50 1 calc P M 1
H18C H -0.0337 0.0188 0.4214 0.069 Uiso 0.50 1 calc P N 1
N1A N -0.0652(7) 0.4062(7) 0.3985(4) 0.0369(14) Uiso 0.50 1 d P A 2
N2A N -0.2978(9) 0.6115(9) 0.3849(5) 0.045(2) Uiso 0.50 1 d PD A 2
H2NA H -0.312(7) 0.513(3) 0.398(4) 0.034(17) Uiso 0.50 1 d PD O 2
C6A C -0.0293(14) 0.4955(14) 0.3449(7) 0.037(4) Uiso 0.50 1 d P A 2
C7A C -0.1474(11) 0.6280(10) 0.3378(5) 0.033(3) Uiso 0.50 1 d P A 2
C8A C -0.1178(10) 0.7569(10) 0.2913(4) 0.039(2) Uiso 0.50 1 d PD A 2
H8A H -0.214(5) 0.805(8) 0.286(4) 0.015(17) Uiso 0.50 1 d PD P 2
C9A C 0.0283(16) 0.8254(9) 0.2618(4) 0.0402(18) Uiso 0.50 1 d PD A 2
H9A H 0.005(13) 0.921(6) 0.241(5) 0.08(3) Uiso 0.50 1 d PD Q 2
C10A C 0.1836(11) 0.7533(13) 0.2504(4) 0.0416(18) Uiso 0.50 1 d PD A 2
H10A H 0.259(9) 0.801(11) 0.215(4) 0.08(3) Uiso 0.50 1 d PD R 2
C11A C 0.2226(11) 0.5924(10) 0.2559(4) 0.0372(18) Uiso 0.50 1 d PD A 2
H11A H 0.328(4) 0.558(8) 0.232(4) 0.04(2) Uiso 0.50 1 d PD S 2
C12A C 0.1135(10) 0.4776(13) 0.2824(5) 0.035(2) Uiso 0.50 1 d PD A 2
H12A H 0.161(8) 0.377(4) 0.273(4) 0.04(2) Uiso 0.50 1 d PD T 2
C13A C 0.0420(10) 0.2716(9) 0.4089(5) 0.0457(18) Uiso 0.50 1 d P A 2
H13A H 0.1470 0.2804 0.3734 0.055 Uiso 0.50 1 calc P U 2
C14A C 0.0629(12) 0.2726(12) 0.4881(7) 0.074(3) Uiso 0.50 1 d P A 2
H14D H 0.1039 0.3691 0.4980 0.111 Uiso 0.50 1 calc P V 2
H14E H 0.1375 0.1866 0.4947 0.111 Uiso 0.50 1 calc P W 2
H14F H -0.0390 0.2628 0.5235 0.111 Uiso 0.50 1 calc P X 2
C15A C -0.0256(17) 0.1306(17) 0.3882(8) 0.098(4) Uiso 0.50 1 d P A 2
H15D H -0.0289 0.1344 0.3346 0.147 Uiso 0.50 1 calc P Y 2
H15E H -0.1328 0.1257 0.4195 0.147 Uiso 0.50 1 calc P Z 2
H15F H 0.0405 0.0396 0.3971 0.147 Uiso 0.50 1 calc P A 2
P1 P 0.48620(11) 0.10411(12) 0.23635(7) 0.0550(3) Uani 1 1 d . . .
F1 F 0.3190(3) 0.1180(3) 0.21372(19) 0.0873(9) Uani 1 1 d . . .
F2 F 0.6519(3) 0.0892(4) 0.2597(2) 0.1145(12) Uani 1 1 d . . .
F3 F 0.4603(4) 0.2821(3) 0.2578(2) 0.1135(11) Uani 1 1 d . . .
F4 F 0.5107(3) -0.0750(3) 0.2153(2) 0.0924(9) Uani 1 1 d . . .
F5 F 0.3970(4) 0.0606(4) 0.31977(18) 0.1197(13) Uani 1 1 d . . .
F6 F 0.5744(3) 0.1471(4) 0.15315(18) 0.0969(9) Uani 1 1 d . . .

loop_
_atom_site_aniso_label
_atom_site_aniso_U_11
_atom_site_aniso_U_22
_atom_site_aniso_U_33
_atom_site_aniso_U_23
_atom_site_aniso_U_13
_atom_site_aniso_U_12
Ru1 0.03666(16) 0.03551(17) 0.03187(16) 0.00434(11) -0.00515(11) -0.01204(11)
C1 0.0388(17) 0.0330(16) 0.0359(16) 0.0007(13) -0.0085(13) -0.0026(13)
C2 0.0334(16) 0.0428(18) 0.0364(17) -0.0005(14) -0.0077(13) -0.0052(14)
C3 0.0407(17) 0.0358(17) 0.0339(16) 0.0045(13) -0.0068(14) -0.0017(14)
C4 0.0386(17) 0.0425(19) 0.0330(17) 0.0072(14) -0.0036(13) -0.0085(14)
C5 0.0350(16) 0.0409(18) 0.0353(17) 0.0029(14) -0.0031(13) 0.0006(14)
C13 0.062(3) 0.074(3) 0.052(2) 0.018(2) -0.007(2) 0.019(2)
C14 0.074(3) 0.079(3) 0.102(4) -0.006(3) -0.008(3) 0.019(3)
C15 0.057(3) 0.122(4) 0.082(3) -0.001(3) -0.029(2) 0.006(3)
C01 0.062(2) 0.0308(18) 0.067(2) 0.0020(17) -0.0136(19) -0.0095(16)
C02 0.0355(18) 0.063(2) 0.068(2) 0.000(2) -0.0108(17) -0.0096(17)
C03 0.061(2) 0.047(2) 0.061(2) 0.0131(18) -0.0149(19) 0.0036(18)
C04 0.051(2) 0.058(2) 0.055(2) 0.0182(19) 0.0039(18) -0.0164(18)
C05 0.0400(19) 0.057(2) 0.064(2) 0.0050(19) -0.0041(17) 0.0061(17)
P1 0.0376(5) 0.0428(5) 0.0786(7) 0.0155(5) -0.0032(5) 0.0004(4)
F1 0.0520(14) 0.0756(17) 0.139(2) 0.0301(17) -0.0315(15) -0.0064(12)
F2 0.0677(18) 0.120(3) 0.168(3) 0.027(2) -0.053(2) -0.0104(17)
F3 0.107(2) 0.0562(17) 0.171(3) -0.0198(19) -0.019(2) -0.0009(16)
F4 0.0691(16) 0.0462(14) 0.150(3) 0.0060(15) -0.0039(17) 0.0021(12)
F5 0.106(2) 0.140(3) 0.090(2) 0.041(2) 0.0131(19) 0.018(2)
F6 0.0814(18) 0.100(2) 0.091(2) 0.0350(17) 0.0167(15) -0.0066(16)

loop_
_atom_type_symbol
_atom_type_description
_atom_type_scat_dispersion_real
_atom_type_scat_dispersion_imag
_atom_type_scat_source
C C 0.0033 0.0016 'International Tables Vol C Tables 4.2.6.8 and 6.1.1.4'
H H 0.0000 0.0000 'International Tables Vol C Tables 4.2.6.8 and 6.1.1.4'
N N 0.0061 0.0033 'International Tables Vol C Tables 4.2.6.8 and 6.1.1.4'
Ru Ru -1.2594 0.8363 'International Tables Vol C Tables 4.2.6.8 and 6.1.1.4'
F F 0.0171 0.0103 'International Tables Vol C Tables 4.2.6.8 and 6.1.1.4'
P P 0.1023 0.0942 'International Tables Vol C Tables 4.2.6.8 and 6.1.1.4'

loop_
_geom_angle_atom_site_label_1
_geom_angle_atom_site_label_2
_geom_angle_atom_site_label_3
_geom_angle
C9 Ru1 C9A 54.5(4)
C9 Ru1 C4 116.9(2)
C9A Ru1 C4 116.1(2)
C9 Ru1 C5 110.7(3)
C9A Ru1 C5 146.8(3)
C4 Ru1 C5 38.56(12)
C9 Ru1 C1 133.3(3)
C9A Ru1 C1 171.8(4)
C4 Ru1 C1 64.49(12)
C5 Ru1 C1 38.48(11)
C9 Ru1 C3 147.8(3)
C9A Ru1 C3 110.8(3)
C4 Ru1 C3 38.42(12)
C5 Ru1 C3 64.28(12)
C1 Ru1 C3 64.19(12)
C9 Ru1 C2 170.9(4)
C9A Ru1 C2 134.0(3)
C4 Ru1 C2 64.30(12)
C5 Ru1 C2 64.09(12)
C1 Ru1 C2 38.08(12)
C3 Ru1 C2 38.38(12)
C9 Ru1 C10 37.6(4)
C9A Ru1 C10 21.4(3)
C4 Ru1 C10 108.5(2)
C5 Ru1 C10 128.9(3)
C1 Ru1 C10 166.5(3)
C3 Ru1 C10 118.4(2)
C2 Ru1 C10 151.5(3)
C9 Ru1 C8A 76.3(3)
C9A Ru1 C8A 38.2(4)
C4 Ru1 C8A 139.6(2)
C5 Ru1 C8A 172.9(2)
C1 Ru1 C8A 135.7(3)
C3 Ru1 C8A 110.3(2)
C2 Ru1 C8A 108.8(3)
C10 Ru1 C8A 57.3(4)
C9 Ru1 C8 38.2(4)
C9A Ru1 C8 77.4(3)
C4 Ru1 C8 139.7(2)
C5 Ru1 C8 109.6(2)
C1 Ru1 C8 107.5(3)
C3 Ru1 C8 171.7(3)
C2 Ru1 C8 134.7(3)
C10 Ru1 C8 69.6(3)
C8A Ru1 C8 75.2(3)
C9 Ru1 C11 69.2(4)
C9A Ru1 C11 15.4(3)
C4 Ru1 C11 115.8(2)
C5 Ru1 C11 152.9(2)
C1 Ru1 C11 156.4(3)
C3 Ru1 C11 100.7(3)
C2 Ru1 C11 119.0(3)
C10 Ru1 C11 36.5(3)
C8A Ru1 C11 29.4(3)
C8 Ru1 C11 87.1(4)
C9 Ru1 C11A 15.2(3)
C9A Ru1 C11A 69.6(4)
C4 Ru1 C11A 113.7(2)
C5 Ru1 C11A 98.7(3)
C1 Ru1 C11A 118.0(3)
C3 Ru1 C11A 150.8(2)
C2 Ru1 C11A 155.9(3)
C10 Ru1 C11A 52.5(3)
C8A Ru1 C11A 88.1(3)
C8 Ru1 C11A 31.9(3)
C11 Ru1 C11A 84.2(3)
C2 C1 C5 108.1(3)
C2 C1 C01 125.8(3)
C5 C1 C01 126.1(3)
C2 C1 Ru1 71.27(18)
C5 C1 Ru1 70.57(18)
C01 C1 Ru1 125.8(2)
C1 C2 C3 108.2(3)
C1 C2 C02 125.7(3)
C3 C2 C02 126.2(3)
C1 C2 Ru1 70.65(17)
C3 C2 Ru1 70.56(17)
C02 C2 Ru1 124.7(2)
C4 C3 C2 107.9(3)
C4 C3 C03 126.4(3)
C2 C3 C03 125.6(3)
C4 C3 Ru1 70.35(17)
C2 C3 Ru1 71.05(17)
C03 C3 Ru1 126.1(2)
C3 C4 C5 107.9(3)
C3 C4 C04 126.1(3)
C5 C4 C04 125.9(3)
C3 C4 Ru1 71.23(17)
C5 C4 Ru1 70.90(17)
C04 C4 Ru1 125.2(2)
C4 C5 C1 107.9(3)
C4 C5 C05 126.1(3)
C1 C5 C05 125.9(3)
C4 C5 Ru1 70.54(18)
C1 C5 Ru1 70.95(18)
C05 C5 Ru1 126.3(2)
N1 C13 C14 116.8(5)
N1 C13 N2A 16.2(4)
C14 C13 N2A 100.7(5)
N1 C13 C15 103.5(5)
C14 C13 C15 113.0(4)
N2A C13 C15 113.8(5)
N1 C13 H13 107(3)
C14 C13 H13 109(3)
N2A C13 H13 114(3)
C15 C13 H13 106(3)
C13 C14 H14A 109.5
C13 C14 H14B 109.5
H14A C14 H14B 109.5
C13 C14 H14C 109.5
H14A C14 H14C 109.5
H14B C14 H14C 109.5
C13 C15 H15A 109.5
C13 C15 H15B 109.5
H15A C15 H15B 109.5
C13 C15 H15C 109.5
H15A C15 H15C 109.5
H15B C15 H15C 109.5
C1 C01 H01A 109.5
C1 C01 H01B 109.5
H01A C01 H01B 109.5
C1 C01 H01C 109.5
H01A C01 H01C 109.5
H01B C01 H01C 109.5
C2 C02 H02A 109.5
C2 C02 H02B 109.5
H02A C02 H02B 109.5
C2 C02 H02C 109.5
H02A C02 H02C 109.5
H02B C02 H02C 109.5
C3 C03 H03A 109.5
C3 C03 H03B 109.5
H03A C03 H03B 109.5
C3 C03 H03C 109.5
H03A C03 H03C 109.5
H03B C03 H03C 109.5
C4 C04 H04A 109.5
C4 C04 H04B 109.5
H04A C04 H04B 109.5
C4 C04 H04C 109.5
H04A C04 H04C 109.5
H04B C04 H04C 109.5
C5 C05 H05A 109.5
C5 C05 H05B 109.5
H05A C05 H05B 109.5
C5 C05 H05C 109.5
H05A C05 H05C 109.5
H05B C05 H05C 109.5
N1 C6 C12 124.8(10)
N1 C6 C7 115.6(9)
C12 C6 C7 116.6(10)
N1 C6 Ru1 140.8(7)
C12 C6 Ru1 51.6(5)
C7 C6 Ru1 70.4(6)
N2 C7 C8 123.5(10)
N2 C7 C6 109.4(9)
C8 C7 C6 125.4(11)
N2 C7 Ru1 139.5(8)
C8 C7 Ru1 52.5(5)
C6 C7 Ru1 79.4(7)
C6 N1 C13 118.8(8)
C6 N1 H2NA 117(5)
C13 N1 H2NA 118(5)
C7 N2 C16 126.3(8)
C7 N2 H2N 107(8)
C16 N2 H2N 126(9)
C9 C8 C7 130.7(10)
C9 C8 Ru1 67.8(5)
C7 C8 Ru1 96.5(7)
C9 C8 H8 113(5)
C7 C8 H8 115(5)
Ru1 C8 H8 119(5)
C9 C8 H12A 126(3)
C7 C8 H12A 103(3)
Ru1 C8 H12A 107(3)
H8 C8 H12A 20(7)
C10 C9 C8 126.6(8)
C10 C9 Ru1 74.0(5)
C8 C9 Ru1 74.0(5)
C10 C9 H9 121(6)
C8 C9 H9 110(6)
Ru1 C9 H9 113(5)
C10 C9 H10A 47(3)
C8 C9 H10A 166(3)
Ru1 C9 H10A 92(3)
H9 C9 H10A 74(6)
C10 C9 H11A 141(3)
C8 C9 H11A 89(3)
Ru1 C9 H11A 106(3)
H9 C9 H11A 21(7)
H10A C9 H11A 94(4)
C11 C10 C9 125.5(9)
C11 C10 Ru1 72.4(5)
C9 C10 Ru1 68.4(4)
C11 C10 H10 119(5)
C9 C10 H10 115(6)
Ru1 C10 H10 126(5)
C11 C10 H9A 34(4)
C9 C10 H9A 158(4)
Ru1 C10 H9A 93(4)
H10 C10 H9A 85(6)
C11 C10 H10A 150(4)
C9 C10 H10A 75(4)
Ru1 C10 H10A 100(4)
H10 C10 H10A 42(5)
H9A C10 H10A 121(5)
C10 C11 C12 127.8(9)
C10 C11 Ru1 71.1(5)
C12 C11 Ru1 74.5(5)
C10 C11 H11 122(5)
C12 C11 H11 109(5)
Ru1 C11 H11 121(5)
C10 C11 H8A 151(2)
C12 C11 H8A 23(2)
Ru1 C11 H8A 92(3)
H11 C11 H8A 87(5)
C10 C11 H9A 76(6)
C12 C11 H9A 156(7)
Ru1 C11 H9A 116(7)
H11 C11 H9A 47(7)
H8A C11 H9A 134(7)
C11 C12 C6 131.9(11)
C11 C12 Ru1 69.1(5)
C6 C12 Ru1 98.4(6)
C11 C12 H12 112(5)
C6 C12 H12 114(5)
Ru1 C12 H12 121(5)
C11 C12 H8A 92(7)
C6 C12 H8A 123(7)
Ru1 C12 H8A 135(7)
H12 C12 H8A 29(9)
N2 C16 C18 108.0(6)
N2 C16 C17 110.4(7)
C18 C16 C17 110.7(6)
N2 C16 H16 109.2
C18 C16 H16 109.2
C17 C16 H16 109.2
C16 C17 H17A 109.5
C16 C17 H17B 109.5
H17A C17 H17B 109.5
C16 C17 H17C 109.5
H17A C17 H17C 109.5
H17B C17 H17C 109.5
C16 C18 H18A 109.5
C16 C18 H18B 109.5
H18A C18 H18B 109.5
C16 C18 H18C 109.5
H18A C18 H18C 109.5
H18B C18 H18C 109.5
C6A N1A C13A 121.7(8)
C6A N1A H2N 100(6)
C13A N1A H2N 123(6)
C7A N2A C13 130.8(7)
C7A N2A H2NA 112(4)
C13 N2A H2NA 108(4)
N1A C6A C12A 125.9(10)
N1A C6A C7A 118.0(10)
C12A C6A C7A 115.8(9)
N1A C6A Ru1 161.9(8)
C12A C6A Ru1 50.3(5)
C7A C6A Ru1 67.4(5)
C8A C7A N2A 121.3(8)
C8A C7A C6A 126.3(9)
N2A C7A C6A 112.3(8)
C8A C7A Ru1 53.9(4)
N2A C7A Ru1 145.8(6)
C6A C7A Ru1 82.1(6)
C7A C8A C9A 129.8(9)
C7A C8A Ru1 95.6(6)
C9A C8A Ru1 68.4(4)
C7A C8A H12 102(4)
C9A C8A H12 128(4)
Ru1 C8A H12 106(3)
C7A C8A H8A 109(4)
C9A C8A H8A 121(4)
Ru1 C8A H8A 117(4)
H12 C8A H8A 14(7)
C10A C9A C8A 127.2(7)
C10A C9A Ru1 75.0(4)
C8A C9A Ru1 73.3(5)
C10A C9A H10 45(3)
C8A C9A H10 172(3)
Ru1 C9A H10 101(3)
C10A C9A H11 148(3)
C8A C9A H11 81(3)
Ru1 C9A H11 104(3)
H10 C9A H11 107(4)
C10A C9A H9A 123(7)
C8A C9A H9A 109(7)
Ru1 C9A H9A 116(6)
H10 C9A H9A 79(7)
H11 C9A H9A 29(7)
C9A C10A C11A 125.3(8)
C9A C10A Ru1 67.7(4)
C11A C10A Ru1 71.5(5)
C9A C10A H9 154(3)
C11A C10A H9 30(3)
Ru1 C10A H9 90(3)
C9A C10A H10 73(4)
C11A C10A H10 158(4)
Ru1 C10A H10 112(4)
H9 C10A H10 129(5)
C9A C10A H10A 114(7)
C11A C10A H10A 113(7)
Ru1 C10A H10A 110(6)
H9 C10A H10A 85(7)
H10 C10A H10A 45(6)
C10A C11A C12A 126.5(9)
C10A C11A Ru1 71.6(4)
C12A C11A Ru1 73.3(5)
C10A C11A H8 150(2)
C12A C11A H8 25(2)
Ru1 C11A H8 94(3)
C10A C11A H9 74(6)
C12A C11A H9 159(6)
Ru1 C11A H9 116(7)
H8 C11A H9 135(7)
C10A C11A H11A 115(4)
C12A C11A H11A 117(4)
Ru1 C11A H11A 122(4)
H8 C11A H11A 94(5)
H9 C11A H11A 42(7)
C11A C12A C6A 126.5(10)
C11A C12A Ru1 69.8(5)
C6A C12A Ru1 100.3(7)
C11A C12A H8 86(7)
C6A C12A H8 124(7)
Ru1 C12A H8 136(7)
C11A C12A H12A 113(4)
C6A C12A H12A 116(5)
Ru1 C12A H12A 123(5)
H8 C12A H12A 36(9)
N1A C13A C14A 109.0(7)
N1A C13A C15A 108.0(9)
C14A C13A C15A 114.0(8)
N1A C13A H13A 108.6
C14A C13A H13A 108.6
C15A C13A H13A 108.6
C13A C14A H14D 109.5
C13A C14A H14E 109.5
H14D C14A H14E 109.5
C13A C14A H14F 109.5
H14D C14A H14F 109.5
H14E C14A H14F 109.5
C13A C15A H15D 109.5
C13A C15A H15E 109.5
H15D C15A H15E 109.5
C13A C15A H15F 109.5
H15D C15A H15F 109.5
H15E C15A H15F 109.5
F6 P1 F5 179.7(2)
F6 P1 F3 89.01(19)
F5 P1 F3 91.1(2)
F6 P1 F2 89.16(19)
F5 P1 F2 91.1(2)
F3 P1 F2 91.3(2)
F6 P1 F1 91.43(18)
F5 P1 F1 88.31(18)
F3 P1 F1 88.86(17)
F2 P1 F1 179.4(2)
F6 P1 F4 91.43(18)
F5 P1 F4 88.43(19)
F3 P1 F4 179.5(2)
F2 P1 F4 88.96(17)
F1 P1 F4 90.84(16)

loop_
_geom_bond_atom_site_label_1
_geom_bond_atom_site_label_2
_geom_bond_distance
Ru1 C9 2.137(8)
Ru1 C9A 2.147(7)
Ru1 C4 2.172(3)
Ru1 C5 2.177(3)
Ru1 C1 2.182(3)
Ru1 C3 2.184(3)
Ru1 C2 2.190(3)
Ru1 C10 2.208(8)
Ru1 C8A 2.212(8)
Ru1 C8 2.218(8)
Ru1 C11 2.225(8)
Ru1 C11A 2.239(8)
C1 C2 1.426(4)
C1 C5 1.437(4)
C1 C01 1.497(4)
C2 C3 1.438(4)
C2 C02 1.498(4)
C3 C4 1.433(4)
C3 C03 1.502(5)
C4 C5 1.436(4)
C4 C04 1.499(4)
C5 C05 1.495(5)
C13 N1 1.488(8)
C13 C14 1.488(7)
C13 N2A 1.493(8)
C13 C15 1.494(7)
C13 H13 0.97(5)
C14 H14A 0.9700
C14 H14B 0.9700
C14 H14C 0.9700
C15 H15A 0.9700
C15 H15B 0.9700
C15 H15C 0.9700
C01 H01A 0.9700
C01 H01B 0.9700
C01 H01C 0.9700
C02 H02A 0.9700
C02 H02B 0.9700
C02 H02C 0.9700
C03 H03A 0.9700
C03 H03B 0.9700
C03 H03C 0.9700
C04 H04A 0.9700
C04 H04B 0.9700
C04 H04C 0.9700
C05 H05A 0.9700
C05 H05B 0.9700
C05 H05C 0.9700
C6 N1 1.189(13)
C6 C12 1.464(13)
C6 C7 1.484(16)
C7 N2 1.387(14)
C7 C8 1.440(15)
N1 H2NA 0.75(3)
N2 C16 1.475(9)
N2 H2N 0.89(2)
C8 C9 1.427(14)
C8 H8 0.93(2)
C8 H12A 1.33(3)
C9 C10 1.401(14)
C9 H9 0.93(2)
C9 H10A 1.59(5)
C9 H11A 1.39(3)
C10 C11 1.388(13)
C10 H10 0.93(2)
C10 H9A 1.43(6)
C10 H10A 1.20(6)
C11 C12 1.412(12)
C11 H11 0.93(2)
C11 H8A 1.55(5)
C11 H9A 0.82(7)
C12 H12 0.93(2)
C12 H8A 0.61(4)
C16 C18 1.501(11)
C16 C17 1.525(11)
C16 H16 0.9900
C17 H17A 0.9700
C17 H17B 0.9700
C17 H17C 0.9700
C18 H18A 0.9700
C18 H18B 0.9700
C18 H18C 0.9700
N1A C6A 1.230(13)
N1A C13A 1.468(10)
N1A H2N 1.16(7)
N2A C7A 1.396(12)
N2A H2NA 0.89(2)
C6A C12A 1.462(15)
C6A C7A 1.497(14)
C7A C8A 1.393(12)
C8A C9A 1.429(14)
C8A H12 1.35(3)
C8A H8A 0.93(2)
C9A C10A 1.406(13)
C9A H10 1.53(4)
C9A H11 1.38(3)
C9A H9A 0.93(2)
C10A C11A 1.416(12)
C10A H9 1.41(6)
C10A H10 1.12(5)
C10A H10A 0.92(2)
C11A C12A 1.432(12)
C11A H8 1.52(7)
C11A H9 0.73(6)
C11A H11A 0.94(2)
C12A H8 0.64(4)
C12A H12A 0.93(2)
C13A C14A 1.475(14)
C13A C15A 1.486(16)
C13A H13A 0.9900
C14A H14D 0.9700
C14A H14E 0.9700
C14A H14F 0.9700
C15A H15D 0.9700
C15A H15E 0.9700
C15A H15F 0.9700
P1 F6 1.569(3)
P1 F5 1.576(3)
P1 F3 1.580(3)
P1 F2 1.581(3)
P1 F1 1.587(3)
P1 F4 1.588(3)
